data_9016675
loop_
_publ_author_name
'Lyashchenko, B. G.'
'Sorokin, L. M.'

_publ_section_title
;
 Determination of the position of carbon in cementite by the neutron diffraction method
;
_journal_name_full 'Soviet Physics Crystallography'
_journal_page_first 300
_journal_page_last 304
_journal_volume 8
_journal_year 1963
_chemical_compound_source Synthetic
_chemical_formula_sum 'C Fe3'
_chemical_name_mineral Cohenite
_space_group_IT_number 62
_symmetry_space_group_name_Hall '-P 2c 2ab'
_symmetry_space_group_name_H-M 'P b n m'
_cell_angle_alpha 90
_cell_angle_beta 90
_cell_angle_gamma 90
_cell_length_a 4.525
_cell_length_b 5.088
_cell_length_c 6.74
_cell_formula_units_Z 4
_cell_volume 155.176
_database_code_amcsd 0019132
_exptl_crystal_density_diffrn 7.686
_cod_original_formula_sum 'Fe3 C'
_cod_database_code 9016675

loop_
_space_group_symop_operation_xyz
x,y,z
x,y,1/2-z
-x,-y,1/2+z
1/2+x,1/2-y,1/2+z
1/2-x,1/2+y,1/2-z
1/2-x,1/2+y,z
1/2+x,1/2-y,-z
-x,-y,-z

loop_
_atom_site_label
_atom_site_fract_x
_atom_site_fract_y
_atom_site_fract_z
Fe1 0.33300 0.18300 0.06500
Fe2 -0.16700 0.04000 0.25000
C 0.04000 0.35400 0.25000

loop_
_cod_related_entry_id
_cod_related_entry_database
_cod_related_entry_code
1 AMCSD 0019132
